data_4021816
loop_
_publ_author_name
'Satoko Hayashi'
'Hideki Wada'
'Takashi Ueno'
'Waro Nakanishi'

_publ_section_title
;
 Structures of 1-(Arylseleninyl)naphthalenes: O, G, and Y Dependences
 in 8-G-1-[p-YC~6~H~4~Se(O)]C~10~H~6~
;
_journal_name_full 'Journal of Organic Chemistry'
_journal_page_first 5574
_journal_page_last 5585
_journal_paper_doi 10.1021/jo060527f
_journal_volume 71
_journal_year 2006
_chemical_formula_moiety 'C16 H11 Cl O Se '
_chemical_formula_sum 'C16 H11 Cl O Se'
_chemical_formula_weight 413.72
_space_group_IT_number 2
_symmetry_cell_setting triclinic
_symmetry_Int_Tables_number 2
_symmetry_space_group_name_Hall '-P 1'
_symmetry_space_group_name_H-M 'P -1'
_audit_creation_date 'Thu Dec  8 20:40:38 2005'
_audit_creation_method 'from TEXRAY.INF file'
_cell_angle_alpha 106.35(1)
_cell_angle_beta 97.32(1)
_cell_angle_gamma 84.94(1)
_cell_formula_units_Z 2
_cell_length_a 9.167(1)
_cell_length_b 10.057(2)
_cell_length_c 7.759(1)
_cell_measurement_reflns_used 14
_cell_measurement_temperature 292.2
_cell_measurement_theta_max 15.0
_cell_measurement_theta_min 14.9
_cell_volume 679.8(2)
_computing_cell_refinement 'MSC/AFC Diffractometer Control'
_computing_data_collection 'MSC/AFC Diffractometer Control'
_computing_data_reduction teXsan
_computing_publication_material teXsan
_computing_structure_refinement teXsan
_computing_structure_solution SAPI91
_diffrn_ambient_temperature 292.2
_diffrn_measurement_device 'Rigaku AFC5R'
_diffrn_measurement_method \w-2\q
_diffrn_orient_matrix_UB_11 -0.07675
_diffrn_orient_matrix_UB_12 0.06151
_diffrn_orient_matrix_UB_13 -0.04764
_diffrn_orient_matrix_UB_21 -0.06775
_diffrn_orient_matrix_UB_22 -0.07817
_diffrn_orient_matrix_UB_23 -0.04131
_diffrn_orient_matrix_UB_31 -0.04066
_diffrn_orient_matrix_UB_32 0.02960
_diffrn_orient_matrix_UB_33 0.11947
_diffrn_radiation_detector 'scintillation counter'
_diffrn_radiation_monochromator graphite
_diffrn_radiation_source 'Rigaku rotating anode'
_diffrn_radiation_type 'Mo K\a'
_diffrn_radiation_wavelength 0.7107
_diffrn_reflns_av_R_equivalents 0.016
_diffrn_reflns_av_sigmaI/netI 0.048
_diffrn_reflns_limit_h_max 11
_diffrn_reflns_limit_h_min 0
_diffrn_reflns_limit_k_max 13
_diffrn_reflns_limit_k_min -13
_diffrn_reflns_limit_l_max 9
_diffrn_reflns_limit_l_min -10
_diffrn_reflns_number 3308
_diffrn_reflns_reduction_process 'Lp corrections applied'
_diffrn_reflns_theta_max 27.50
_diffrn_reflns_theta_min 2.75
_diffrn_standards_decay_% 0.64
_diffrn_standards_interval_count 200
_diffrn_standards_number 3
_exptl_absorpt_coefficient_mu 2.978
_exptl_absorpt_correction_T_max 1.000
_exptl_absorpt_correction_T_min 0.611
_exptl_absorpt_correction_type psi-scan
_exptl_crystal_colour colorless
_exptl_crystal_density_diffrn 2.021
_exptl_crystal_description plate
_exptl_crystal_F_000 412.00
_exptl_crystal_size_max 0.400
_exptl_crystal_size_mid 0.300
_exptl_crystal_size_min 0.200
_refine_diff_density_max 0.37
_refine_diff_density_min -0.30
_refine_ls_extinction_method none
_refine_ls_goodness_of_fit_obs 1.156
_refine_ls_hydrogen_treatment noref
_refine_ls_matrix_type full
_refine_ls_number_constraints 0
_refine_ls_number_parameters 172
_refine_ls_number_reflns 2484
_refine_ls_number_restraints 0
_refine_ls_R_factor_obs 0.0300
_refine_ls_shift/esd_max 0.0004
_refine_ls_shift/esd_mean 0.0000
_refine_ls_structure_factor_coef F
_refine_ls_weighting_scheme unit
_refine_ls_wR_factor_obs 0.0314
_reflns_number_observed 2484
_reflns_number_total 3115
_reflns_observed_criterion >1.5sigma(I)
_cod_data_source_file jo060527fsi20060310_031129.cif
_cod_original_formula_sum 'C16 H11 Cl O Se '
_cod_database_code 4021816

loop_
_symmetry_equiv_pos_as_xyz
x,y,z
-x,-y,-z

loop_
_atom_site_aniso_label
_atom_site_aniso_U_11
_atom_site_aniso_U_22
_atom_site_aniso_U_33
_atom_site_aniso_U_12
_atom_site_aniso_U_13
_atom_site_aniso_U_23
Se(1) 0.0379(2) 0.0304(1) 0.0337(2) -0.0039(1) 0.0001(1) 0.0058(1)
Cl(1) 0.0477(5) 0.0857(7) 0.0408(5) -0.0049(5) -0.0067(4) 0.0158(5)
O(1) 0.053(1) 0.039(1) 0.048(1) -0.018(1) -0.003(1) 0.013(1)
C(1) 0.037(2) 0.036(2) 0.030(1) 0.000(1) -0.003(1) 0.006(1)
C(2) 0.043(2) 0.050(2) 0.043(2) -0.005(1) 0.001(1) 0.012(2)
C(3) 0.037(2) 0.070(3) 0.046(2) 0.006(2) 0.008(1) 0.011(2)
C(4) 0.051(2) 0.052(2) 0.040(2) 0.012(2) 0.001(2) 0.006(2)
C(5) 0.050(2) 0.037(2) 0.030(2) 0.003(1) -0.007(1) 0.003(1)
C(6) 0.072(3) 0.033(2) 0.044(2) 0.004(2) -0.012(2) 0.008(1)
C(7) 0.069(3) 0.040(2) 0.053(2) -0.012(2) -0.014(2) 0.018(2)
C(8) 0.049(2) 0.051(2) 0.053(2) -0.014(2) -0.004(2) 0.021(2)
C(9) 0.042(2) 0.039(2) 0.043(2) -0.005(1) -0.002(1) 0.012(1)
C(10) 0.040(2) 0.032(1) 0.030(1) -0.003(1) -0.006(1) 0.006(1)
C(11) 0.037(2) 0.032(1) 0.035(2) 0.001(1) 0.000(1) 0.006(1)
C(12) 0.034(2) 0.048(2) 0.046(2) -0.007(1) 0.003(1) 0.015(1)
C(13) 0.041(2) 0.048(2) 0.038(2) -0.005(1) 0.005(1) 0.014(1)
C(14) 0.036(2) 0.045(2) 0.034(2) 0.002(1) -0.001(1) 0.006(1)
C(15) 0.037(2) 0.049(2) 0.046(2) -0.011(1) -0.001(1) 0.014(2)
C(16) 0.038(2) 0.049(2) 0.041(2) -0.007(1) 0.003(1) 0.014(1)

loop_
_atom_site_label
_atom_site_fract_x
_atom_site_fract_y
_atom_site_fract_z
_atom_site_U_iso_or_equiv
_atom_site_thermal_displace_type
_atom_site_calc_flag
_atom_site_occupancy
Se(1) 0.85922(4) 0.41906(3) 0.32769(4) 0.03482(8) Uani d 1.00
Cl(1) 0.4570(1) 0.3196(1) -0.4364(1) 0.0593(3) Uani d 1.00
O(1) 0.9733(3) 0.5331(2) 0.3093(3) 0.0464(7) Uani d 1.00
C(1) 0.9778(3) 0.2444(3) 0.2676(4) 0.0357(8) Uani d 1.00
C(2) 1.1139(4) 0.2492(4) 0.2177(5) 0.0456(9) Uani d 1.00
C(3) 1.2061(4) 0.1261(4) 0.1783(5) 0.052(1) Uani d 1.00
C(4) 1.1588(4) 0.0049(4) 0.1901(5) 0.050(1) Uani d 1.00
C(5) 1.0192(4) -0.0014(3) 0.2433(4) 0.0416(8) Uani d 1.00
C(6) 0.9697(5) -0.1264(3) 0.2620(5) 0.052(1) Uani d 1.00
C(7) 0.8362(5) -0.1308(4) 0.3162(5) 0.055(1) Uani d 1.00
C(8) 0.7422(4) -0.0104(4) 0.3545(5) 0.050(1) Uani d 1.00
C(9) 0.7859(4) 0.1127(3) 0.3391(4) 0.0412(9) Uani d 1.00
C(10) 0.9241(3) 0.1209(3) 0.2836(4) 0.0353(8) Uani d 1.00
C(11) 0.7371(3) 0.3855(3) 0.0949(4) 0.0359(8) Uani d 1.00
C(12) 0.7867(4) 0.4221(4) -0.0434(5) 0.0421(9) Uani d 1.00
C(13) 0.7012(4) 0.4010(4) -0.2101(4) 0.0419(9) Uani d 1.00
C(14) 0.5662(3) 0.3443(3) -0.2297(4) 0.0404(8) Uani d 1.00
C(15) 0.5138(4) 0.3088(4) -0.0906(5) 0.0437(9) Uani d 1.00
C(16) 0.6014(4) 0.3300(4) 0.0741(4) 0.0419(9) Uani d 1.00
H(1) 1.1427 0.3371 0.2099 0.0629 Uiso calc 1.00
H(2) 1.3050 0.1363 0.1358 0.0629 Uiso calc 1.00
H(3) 1.2234 -0.0908 0.1643 0.0629 Uiso calc 1.00
H(4) 1.0375 -0.2223 0.2419 0.0629 Uiso calc 1.00
H(5) 0.8255 -0.2339 0.3342 0.0629 Uiso calc 1.00
H(6) 0.6461 -0.0263 0.3843 0.0629 Uiso calc 1.00
H(7) 0.7237 0.2010 0.3731 0.0629 Uiso calc 1.00
H(8) 0.8772 0.4650 -0.0332 0.0629 Uiso calc 1.00
H(9) 0.7404 0.4384 -0.3154 0.0629 Uiso calc 1.00
H(10) 0.4284 0.2416 -0.1267 0.0629 Uiso calc 1.00
H(11) 0.5607 0.3040 0.1772 0.0629 Uiso calc 1.00

loop_
_atom_type_symbol
_atom_type_oxidation_number
_atom_type_number_in_cell
_atom_type_scat_dispersion_real
_atom_type_scat_dispersion_imag
_atom_type_scat_source
C 0 32 0.003 0.002
;International Tables for Crystallography
(1992, Vol. C, Tables 4.2.6.8 and 6.1.1.1)
;
H 0 22 0.000 0.000
;International Tables for Crystallography
(1992, Vol. C, Table 6.1.1.2)
;
O 0 2 0.011 0.006
;International Tables for Crystallography
(1992, Vol. C, Tables 4.2.6.8 and 6.1.1.1)
;
Cl 0 2 0.148 0.159
;International Tables for Crystallography
(1992, Vol. C, Tables 4.2.6.8 and 6.1.1.1)
;
Se 0 2 -0.093 2.226
;International Tables for Crystallography
(1992, Vol. C, Tables 4.2.6.8 and 6.1.1.1)
;

loop_
_geom_angle_atom_site_label_1
_geom_angle_atom_site_label_2
_geom_angle_atom_site_label_3
_geom_angle
_geom_angle_site_symmetry_1
_geom_angle_site_symmetry_2
_geom_angle_site_symmetry_3
_geom_angle_publ_flag
O(1) Se(1) C(1) 102.4(1) 1_555 1_555 1_555 yes
O(1) Se(1) C(11) 101.6(1) 1_555 1_555 1_555 yes
C(1) Se(1) C(11) 95.9(1) 1_555 1_555 1_555 yes
Se(1) C(1) C(2) 117.0(2) 1_555 1_555 1_555 yes
Se(1) C(1) C(10) 120.3(2) 1_555 1_555 1_555 yes
C(2) C(1) C(10) 122.7(3) 1_555 1_555 1_555 yes
C(1) C(2) C(3) 119.2(3) 1_555 1_555 1_555 yes
C(1) C(2) H(1) 117.9(3) 1_555 1_555 1_555 no
C(3) C(2) H(1) 123.0(4) 1_555 1_555 1_555 no
C(2) C(3) C(4) 120.3(3) 1_555 1_555 1_555 yes
C(2) C(3) H(2) 114.9(4) 1_555 1_555 1_555 no
C(4) C(3) H(2) 124.7(4) 1_555 1_555 1_555 no
C(3) C(4) C(5) 121.2(3) 1_555 1_555 1_555 yes
C(3) C(4) H(3) 123.9(4) 1_555 1_555 1_555 no
C(5) C(4) H(3) 114.8(4) 1_555 1_555 1_555 no
C(4) C(5) C(6) 122.0(3) 1_555 1_555 1_555 yes
C(4) C(5) C(10) 119.7(3) 1_555 1_555 1_555 yes
C(6) C(5) C(10) 118.3(3) 1_555 1_555 1_555 yes
C(5) C(6) C(7) 121.5(3) 1_555 1_555 1_555 yes
C(5) C(6) H(4) 123.1(4) 1_555 1_555 1_555 no
C(7) C(6) H(4) 115.3(4) 1_555 1_555 1_555 no
C(6) C(7) C(8) 120.0(3) 1_555 1_555 1_555 yes
C(6) C(7) H(5) 109.2(4) 1_555 1_555 1_555 no
C(8) C(7) H(5) 130.5(4) 1_555 1_555 1_555 no
C(7) C(8) C(9) 120.4(4) 1_555 1_555 1_555 yes
C(7) C(8) H(6) 113.4(3) 1_555 1_555 1_555 no
C(9) C(8) H(6) 126.1(4) 1_555 1_555 1_555 no
C(8) C(9) C(10) 121.0(3) 1_555 1_555 1_555 yes
C(8) C(9) H(7) 121.8(3) 1_555 1_555 1_555 no
C(10) C(9) H(7) 117.1(3) 1_555 1_555 1_555 no
C(1) C(10) C(5) 117.0(3) 1_555 1_555 1_555 yes
C(1) C(10) C(9) 124.3(3) 1_555 1_555 1_555 yes
C(5) C(10) C(9) 118.7(3) 1_555 1_555 1_555 yes
Se(1) C(11) C(12) 118.8(2) 1_555 1_555 1_555 yes
Se(1) C(11) C(16) 120.1(2) 1_555 1_555 1_555 yes
C(12) C(11) C(16) 121.0(3) 1_555 1_555 1_555 yes
C(11) C(12) C(13) 120.1(3) 1_555 1_555 1_555 yes
C(11) C(12) H(8) 123.9(3) 1_555 1_555 1_555 no
C(13) C(12) H(8) 116.0(3) 1_555 1_555 1_555 no
C(12) C(13) C(14) 118.3(3) 1_555 1_555 1_555 yes
C(12) C(13) H(9) 118.3(3) 1_555 1_555 1_555 no
C(14) C(13) H(9) 123.2(3) 1_555 1_555 1_555 no
Cl(1) C(14) C(13) 118.8(3) 1_555 1_555 1_555 yes
Cl(1) C(14) C(15) 119.0(3) 1_555 1_555 1_555 yes
C(13) C(14) C(15) 122.2(3) 1_555 1_555 1_555 yes
C(14) C(15) C(16) 118.5(3) 1_555 1_555 1_555 yes
C(14) C(15) H(10) 116.4(3) 1_555 1_555 1_555 no
C(16) C(15) H(10) 122.4(3) 1_555 1_555 1_555 no
C(11) C(16) C(15) 119.9(3) 1_555 1_555 1_555 yes
C(11) C(16) H(11) 122.4(3) 1_555 1_555 1_555 no
C(15) C(16) H(11) 117.8(3) 1_555 1_555 1_555 no

loop_
_geom_bond_atom_site_label_1
_geom_bond_atom_site_label_2
_geom_bond_distance
_geom_bond_site_symmetry_1
_geom_bond_site_symmetry_2
_geom_bond_publ_flag
Se(1) O(1) 1.665(2) 1_555 1_555 yes
Se(1) C(1) 1.953(3) 1_555 1_555 yes
Se(1) C(11) 1.959(3) 1_555 1_555 yes
Cl(1) C(14) 1.745(3) 1_555 1_555 yes
C(1) C(2) 1.361(4) 1_555 1_555 yes
C(1) C(10) 1.418(4) 1_555 1_555 yes
C(2) C(3) 1.418(5) 1_555 1_555 yes
C(3) C(4) 1.359(6) 1_555 1_555 yes
C(4) C(5) 1.406(5) 1_555 1_555 yes
C(5) C(6) 1.424(5) 1_555 1_555 yes
C(5) C(10) 1.427(4) 1_555 1_555 yes
C(6) C(7) 1.352(6) 1_555 1_555 yes
C(7) C(8) 1.405(5) 1_555 1_555 yes
C(8) C(9) 1.375(4) 1_555 1_555 yes
C(9) C(10) 1.406(4) 1_555 1_555 yes
C(11) C(12) 1.368(4) 1_555 1_555 yes
C(11) C(16) 1.380(4) 1_555 1_555 yes
C(12) C(13) 1.396(4) 1_555 1_555 yes
C(13) C(14) 1.381(4) 1_555 1_555 yes
C(14) C(15) 1.379(5) 1_555 1_555 yes
C(15) C(16) 1.392(4) 1_555 1_555 yes

loop_
_geom_contact_atom_site_label_1
_geom_contact_atom_site_label_2
_geom_contact_distance
_geom_contact_site_symmetry_1
_geom_contact_site_symmetry_2
Se(1) O(1) 2.965(2) 1_555 2_766
O(1) O(1) 3.182(5) 1_555 2_766
O(1) C(12) 3.340(4) 1_555 2_765
O(1) C(13) 3.340(4) 1_555 2_765
O(1) C(1) 3.413(4) 1_555 2_766
O(1) C(7) 3.489(4) 1_555 1_565
O(1) C(6) 3.542(4) 1_555 1_565
C(2) C(6) 3.580(5) 1_555 2_755
C(3) C(6) 3.588(5) 1_555 2_755
C(4) C(8) 3.520(5) 1_555 2_756
C(4) C(5) 3.538(4) 1_555 2_755
C(4) C(10) 3.539(4) 1_555 2_755
C(5) C(7) 3.436(5) 1_555 2_756
C(5) C(8) 3.555(5) 1_555 2_756
C(6) C(10) 3.522(4) 1_555 2_756
C(6) C(9) 3.558(5) 1_555 2_756
C(7) C(10) 3.551(4) 1_555 2_756
C(14) C(16) 3.451(5) 1_555 2_665
